data_4336951
loop_
_publ_author_name
'Derek Isrow'
'Nathan J. DeYonker'
'Anjaneyulu Koppaka'
'Perry J. Pellechia'
'Charles Edwin Webster'
'Burjor Captain'

_publ_section_title
;
 Metal-Ligand Synergistic Effects in the Complex Ni(\h2-TEMPO)2:
 Synthesis, Structures, and Reactivity
;
_journal_name_full 'Inorganic Chemistry'
_journal_page_first 13882
_journal_page_last 13893
_journal_paper_doi 10.1021/ic401296f
_journal_volume 52
_journal_year 2013
_chemical_formula_sum 'C23 H46 N2 Ni O2 Si'
_chemical_formula_weight 469.42
_chemical_name_systematic
; 
 ? 
;
_space_group_IT_number 14
_symmetry_cell_setting monoclinic
_symmetry_space_group_name_Hall '-P 2ybc'
_symmetry_space_group_name_H-M 'P 1 21/c 1'
_atom_sites_solution_hydrogens geom
_atom_sites_solution_primary direct
_atom_sites_solution_secondary difmap
_audit_creation_method SHELXL-97
_cell_angle_alpha 90.00
_cell_angle_beta 93.2530(10)
_cell_angle_gamma 90.00
_cell_formula_units_Z 4
_cell_length_a 7.8725(3)
_cell_length_b 10.8105(4)
_cell_length_c 33.0125(13)
_cell_measurement_reflns_used 6223
_cell_measurement_temperature 296(2)
_cell_measurement_theta_max 28.54
_cell_measurement_theta_min 2.25
_cell_volume 2805.02(19)
_computing_cell_refinement 'SAINT+  V7.46A (Bruker, 2007)'
_computing_data_collection 'APEX2 v2.2-0 (Bruker, 2007)'
_computing_data_reduction 'SAINT+  V7.46A (Bruker, 2007)'
_computing_molecular_graphics 'XSHELL v4.02 (Bruker, 2000)'
_computing_publication_material 'XCIF v6.12 (Bruker, 2001)'
_computing_structure_refinement 'SHELXL-97 (Sheldrick, 2008)'
_computing_structure_solution 'SHELXS-97 (Sheldrick, 2008)'
_diffrn_ambient_temperature 296(2)
_diffrn_measured_fraction_theta_full 0.990
_diffrn_measured_fraction_theta_max 0.990
_diffrn_measurement_device_type 'Bruker SMART APEX2 CCD diffractometer'
_diffrn_measurement_method 'omega scans'
_diffrn_radiation_monochromator graphite
_diffrn_radiation_source 'fine-focus sealed tube'
_diffrn_radiation_type MoK\a
_diffrn_radiation_wavelength 0.71073
_diffrn_reflns_av_R_equivalents 0.0167
_diffrn_reflns_av_sigmaI/netI 0.0240
_diffrn_reflns_limit_h_max 10
_diffrn_reflns_limit_h_min -5
_diffrn_reflns_limit_k_max 13
_diffrn_reflns_limit_k_min -11
_diffrn_reflns_limit_l_max 38
_diffrn_reflns_limit_l_min -42
_diffrn_reflns_number 12822
_diffrn_reflns_theta_full 27.00
_diffrn_reflns_theta_max 27.00
_diffrn_reflns_theta_min 1.98
_exptl_absorpt_coefficient_mu 0.753
_exptl_absorpt_correction_T_max 0.9285
_exptl_absorpt_correction_T_min 0.7047
_exptl_absorpt_correction_type multi-scan
_exptl_absorpt_process_details '(SADABS 2007/4 Bruker)'
_exptl_crystal_colour red
_exptl_crystal_density_diffrn 1.112
_exptl_crystal_description Block
_exptl_crystal_F_000 1024
_exptl_crystal_size_max 0.50
_exptl_crystal_size_mid 0.30
_exptl_crystal_size_min 0.10
_refine_diff_density_max 0.931
_refine_diff_density_min -0.618
_refine_diff_density_rms 0.103
_refine_ls_extinction_method none
_refine_ls_goodness_of_fit_ref 1.046
_refine_ls_hydrogen_treatment mixed
_refine_ls_matrix_type full
_refine_ls_number_parameters 277
_refine_ls_number_reflns 6041
_refine_ls_number_restraints 0
_refine_ls_restrained_S_all 1.046
_refine_ls_R_factor_all 0.0542
_refine_ls_R_factor_gt 0.0459
_refine_ls_shift/su_max 0.003
_refine_ls_shift/su_mean 0.000
_refine_ls_structure_factor_coef Fsqd
_refine_ls_weighting_details 'calc w=1/[\s^2^(Fo^2^)+(0.0696P)^2^+1.2158P] where P=(Fo^2^+2Fc^2^)/3'
_refine_ls_weighting_scheme calc
_refine_ls_wR_factor_gt 0.1231
_refine_ls_wR_factor_ref 0.1290
_reflns_number_gt 5114
_reflns_number_total 6041
_reflns_threshold_expression >2sigma(I)
_cod_data_source_file ic401296f_si_002_6.cif
_cod_data_source_block compound_6
_cod_database_code 4336951

loop_
_symmetry_equiv_pos_as_xyz
'x, y, z'
'-x, y+1/2, -z+1/2'
'-x, -y, -z'
'x, -y-1/2, z-1/2'

loop_
_atom_site_label
_atom_site_type_symbol
_atom_site_fract_x
_atom_site_fract_y
_atom_site_fract_z
_atom_site_U_iso_or_equiv
_atom_site_adp_type
_atom_site_occupancy
_atom_site_symmetry_multiplicity
_atom_site_calc_flag
_atom_site_refinement_flags
Ni1 Ni 0.55609(4) 0.95570(3) 0.849810(8) 0.04318(11) Uani 1 1 d .
Si1 Si 0.86803(15) 0.67102(9) 0.94165(3) 0.0810(3) Uani 1 1 d .
N1 N 0.4702(3) 1.09084(19) 0.87701(5) 0.0486(4) Uani 1 1 d .
N2 N 0.6560(2) 0.75442(17) 0.80246(6) 0.0408(4) Uani 1 1 d .
O1 O 0.4192(2) 1.09245(17) 0.83608(5) 0.0559(4) Uani 1 1 d .
O2 O 0.5746(2) 0.86983(15) 0.80049(5) 0.0474(4) Uani 1 1 d .
C1 C 0.6836(3) 0.8520(2) 0.88471(7) 0.0532(6) Uani 1 1 d .
C2 C 0.7636(4) 0.7788(3) 0.90664(8) 0.0636(7) Uani 1 1 d .
C3 C 0.9859(7) 0.7551(5) 0.98285(14) 0.1321(18) Uani 1 1 d .
H3B H 1.0934 0.7820 0.9737 0.198 Uiso 1 1 calc R
H3A H 1.0046 0.7014 1.0058 0.198 Uiso 1 1 calc R
H3C H 0.9210 0.8258 0.9905 0.198 Uiso 1 1 calc R
C4 C 0.7054(9) 0.5762(5) 0.96603(16) 0.142(2) Uani 1 1 d .
H4A H 0.6291 0.6296 0.9795 0.212 Uiso 1 1 calc R
H4C H 0.7607 0.5213 0.9855 0.212 Uiso 1 1 calc R
H4B H 0.6425 0.5286 0.9457 0.212 Uiso 1 1 calc R
C5 C 1.0080(9) 0.5691(6) 0.91403(18) 0.174(3) Uani 1 1 d .
H5B H 0.9416 0.5241 0.8937 0.261 Uiso 1 1 calc R
H5A H 1.0637 0.5119 0.9326 0.261 Uiso 1 1 calc R
H5C H 1.0919 0.6179 0.9013 0.261 Uiso 1 1 calc R
C6 C 0.5001(6) 1.3222(3) 0.88289(12) 0.0933(11) Uani 1 1 d .
H6A H 0.5814 1.3880 0.8863 0.140 Uiso 1 1 calc R
H6B H 0.4173 1.3293 0.9030 0.140 Uiso 1 1 calc R
H6C H 0.4442 1.3273 0.8563 0.140 Uiso 1 1 calc R
C7 C 0.7337(4) 1.1941(3) 0.85857(11) 0.0793(9) Uani 1 1 d .
H7A H 0.6868 1.2072 0.8314 0.119 Uiso 1 1 calc R
H7C H 0.7898 1.1153 0.8601 0.119 Uiso 1 1 calc R
H7B H 0.8143 1.2583 0.8656 0.119 Uiso 1 1 calc R
C8 C 0.2358(6) 0.9502(5) 0.88924(16) 0.137(2) Uani 1 1 d .
H8C H 0.1420 0.9327 0.9057 0.205 Uiso 1 1 calc R
H8B H 0.3160 0.8832 0.8914 0.205 Uiso 1 1 calc R
H8A H 0.1948 0.9593 0.8615 0.205 Uiso 1 1 calc R
C9 C 0.1984(6) 1.1763(6) 0.90140(14) 0.142(2) Uani 1 1 d .
H9A H 0.1722 1.1974 0.8735 0.214 Uiso 1 1 calc R
H9C H 0.2484 1.2464 0.9154 0.214 Uiso 1 1 calc R
H9B H 0.0958 1.1530 0.9139 0.214 Uiso 1 1 calc R
C10 C 0.5925(4) 1.1965(3) 0.88770(8) 0.0631(7) Uani 1 1 d .
C11 C 0.6680(6) 1.1748(4) 0.93087(10) 0.0933(12) Uani 1 1 d .
H11A H 0.7412 1.2434 0.9393 0.112 Uiso 1 1 calc R
H11B H 0.7353 1.0996 0.9319 0.112 Uiso 1 1 calc R
C12 C 0.5126(9) 1.1632(5) 0.96036(13) 0.142(2) Uani 1 1 d .
H12A H 0.4463 1.2388 0.9592 0.170 Uiso 1 1 calc R
H12B H 0.5569 1.1514 0.9881 0.170 Uiso 1 1 calc R
C13 C 0.3925(6) 1.0474(4) 0.94663(10) 0.0935(12) Uani 1 1 d .
H13B H 0.4580 0.9714 0.9480 0.112 Uiso 1 1 calc R
H13A H 0.2999 1.0397 0.9647 0.112 Uiso 1 1 calc R
C14 C 0.3224(4) 1.0692(3) 0.90374(9) 0.0697(8) Uani 1 1 d .
C15 C 0.4060(3) 0.6531(3) 0.82870(9) 0.0595(6) Uani 1 1 d .
H15B H 0.3290 0.5843 0.8262 0.089 Uiso 1 1 calc R
H15C H 0.3427 0.7290 0.8274 0.089 Uiso 1 1 calc R
H15A H 0.4703 0.6482 0.8542 0.089 Uiso 1 1 calc R
C16 C 0.4267(3) 0.6693(3) 0.75405(8) 0.0567(6) Uani 1 1 d .
H16A H 0.3269 0.6181 0.7530 0.085 Uiso 1 1 calc R
H16C H 0.4964 0.6478 0.7322 0.085 Uiso 1 1 calc R
H16B H 0.3937 0.7546 0.7516 0.085 Uiso 1 1 calc R
C17 C 0.7812(4) 0.7980(3) 0.73497(8) 0.0638(7) Uani 1 1 d .
H17A H 0.8863 0.8138 0.7225 0.096 Uiso 1 1 calc R
H17C H 0.7143 0.8723 0.7347 0.096 Uiso 1 1 calc R
H17B H 0.7194 0.7344 0.7202 0.096 Uiso 1 1 calc R
C18 C 0.9376(4) 0.8480(3) 0.80058(9) 0.0717(8) Uani 1 1 d .
H18C H 0.9507 0.8268 0.8288 0.108 Uiso 1 1 calc R
H18B H 0.8907 0.9297 0.7978 0.108 Uiso 1 1 calc R
H18A H 1.0466 0.8457 0.7889 0.108 Uiso 1 1 calc R
C19 C 0.5268(3) 0.6494(2) 0.79431(7) 0.0450(5) Uani 1 1 d .
C20 C 0.6249(4) 0.5279(2) 0.79580(10) 0.0604(7) Uani 1 1 d .
H20B H 0.6671 0.5129 0.8235 0.072 Uiso 1 1 calc R
H20A H 0.5472 0.4613 0.7880 0.072 Uiso 1 1 calc R
C21 C 0.7734(4) 0.5241(3) 0.76865(11) 0.0707(8) Uani 1 1 d .
H21A H 0.8299 0.4445 0.7711 0.085 Uiso 1 1 calc R
H21B H 0.7332 0.5354 0.7406 0.085 Uiso 1 1 calc R
C22 C 0.8964(3) 0.6262(3) 0.78131(9) 0.0668(7) Uani 1 1 d .
H22A H 0.9924 0.6231 0.7642 0.080 Uiso 1 1 calc R
H22B H 0.9393 0.6112 0.8090 0.080 Uiso 1 1 calc R
C23 C 0.8187(3) 0.7559(3) 0.77875(7) 0.0509(6) Uani 1 1 d .
H1 H 0.688(3) 0.745(2) 0.8264(8) 0.036(6) Uiso 1 1 d .

loop_
_atom_site_aniso_label
_atom_site_aniso_U_11
_atom_site_aniso_U_22
_atom_site_aniso_U_33
_atom_site_aniso_U_23
_atom_site_aniso_U_13
_atom_site_aniso_U_12
Ni1 0.04998(18) 0.04408(18) 0.03469(16) -0.00208(11) -0.00453(11) 0.00227(12)
Si1 0.1185(8) 0.0727(6) 0.0489(4) 0.0078(4) -0.0203(5) 0.0236(5)
N1 0.0586(11) 0.0527(11) 0.0330(9) -0.0050(8) -0.0089(8) 0.0065(9)
N2 0.0407(9) 0.0452(10) 0.0360(10) -0.0031(8) -0.0024(7) 0.0002(7)
O1 0.0698(11) 0.0616(10) 0.0346(8) -0.0047(7) -0.0120(7) 0.0145(9)
O2 0.0595(9) 0.0427(8) 0.0391(8) -0.0030(6) -0.0048(7) 0.0071(7)
C1 0.0657(15) 0.0538(14) 0.0391(12) -0.0058(10) -0.0065(10) 0.0046(12)
C2 0.0824(18) 0.0630(16) 0.0438(13) -0.0014(12) -0.0112(12) 0.0096(14)
C3 0.153(4) 0.154(4) 0.082(3) 0.008(3) -0.053(3) -0.011(4)
C4 0.226(7) 0.099(3) 0.100(3) 0.022(3) 0.010(4) -0.018(4)
C5 0.218(7) 0.190(6) 0.115(4) 0.020(4) 0.009(4) 0.136(6)
C6 0.134(3) 0.0550(18) 0.089(2) -0.0050(17) -0.006(2) 0.013(2)
C7 0.079(2) 0.079(2) 0.079(2) -0.0109(17) -0.0055(16) -0.0243(17)
C8 0.104(3) 0.189(6) 0.122(4) -0.059(4) 0.057(3) -0.075(3)
C9 0.125(4) 0.221(6) 0.084(3) -0.003(3) 0.020(3) 0.099(4)
C10 0.0840(18) 0.0523(15) 0.0510(14) -0.0054(11) -0.0139(13) -0.0027(13)
C11 0.136(3) 0.086(2) 0.0526(18) -0.0072(16) -0.035(2) -0.019(2)
C12 0.235(7) 0.125(4) 0.061(2) -0.011(2) -0.025(3) 0.027(4)
C13 0.122(3) 0.106(3) 0.0545(18) 0.0100(18) 0.0243(19) 0.019(2)
C14 0.0631(16) 0.093(2) 0.0532(15) -0.0132(15) 0.0090(12) 0.0075(15)
C15 0.0501(13) 0.0642(16) 0.0650(16) -0.0029(13) 0.0092(11) -0.0071(12)
C16 0.0480(12) 0.0668(16) 0.0539(14) -0.0115(12) -0.0097(10) -0.0038(11)
C17 0.0598(15) 0.085(2) 0.0468(14) 0.0007(13) 0.0072(11) -0.0081(14)
C18 0.0560(15) 0.096(2) 0.0626(17) -0.0051(16) 0.0004(12) -0.0273(15)
C19 0.0413(10) 0.0449(12) 0.0485(12) -0.0053(9) 0.0002(9) -0.0019(9)
C20 0.0615(15) 0.0446(14) 0.0747(18) -0.0027(12) 0.0009(13) 0.0037(11)
C21 0.0647(17) 0.0604(17) 0.087(2) -0.0158(15) 0.0060(15) 0.0188(13)
C22 0.0430(13) 0.089(2) 0.0691(17) -0.0034(15) 0.0057(12) 0.0152(13)
C23 0.0403(11) 0.0671(15) 0.0450(12) -0.0033(11) 0.0015(9) -0.0057(10)

loop_
_atom_type_symbol
_atom_type_description
_atom_type_scat_dispersion_real
_atom_type_scat_dispersion_imag
_atom_type_scat_source
C C 0.0033 0.0016 'International Tables Vol C Tables 4.2.6.8 and 6.1.1.4'
H H 0.0000 0.0000 'International Tables Vol C Tables 4.2.6.8 and 6.1.1.4'
N N 0.0061 0.0033 'International Tables Vol C Tables 4.2.6.8 and 6.1.1.4'
O O 0.0106 0.0060 'International Tables Vol C Tables 4.2.6.8 and 6.1.1.4'
Si Si 0.0817 0.0704 'International Tables Vol C Tables 4.2.6.8 and 6.1.1.4'
Ni Ni 0.3393 1.1124 'International Tables Vol C Tables 4.2.6.8 and 6.1.1.4'

loop_
_geom_angle_atom_site_label_1
_geom_angle_atom_site_label_2
_geom_angle_atom_site_label_3
_geom_angle
C1 Ni1 N1 111.84(9)
C1 Ni1 O1 155.47(9)
N1 Ni1 O1 43.66(7)
C1 Ni1 O2 99.95(9)
N1 Ni1 O2 148.21(7)
O1 Ni1 O2 104.56(7)
C2 Si1 C5 109.5(2)
C2 Si1 C3 110.2(2)
C5 Si1 C3 111.8(3)
C2 Si1 C4 109.5(2)
C5 Si1 C4 109.4(3)
C3 Si1 C4 106.4(3)
O1 N1 C14 112.3(2)
O1 N1 C10 111.16(19)
C14 N1 C10 118.5(2)
O1 N1 Ni1 68.49(11)
C14 N1 Ni1 118.10(18)
C10 N1 Ni1 117.26(17)
O2 N2 C19 110.65(16)
O2 N2 C23 111.00(17)
C19 N2 C23 118.71(17)
N1 O1 Ni1 67.86(11)
N2 O2 Ni1 117.07(12)
C2 C1 Ni1 176.7(2)
C1 C2 Si1 175.5(3)
C7 C10 N1 108.6(2)
C7 C10 C11 109.2(3)
N1 C10 C11 108.0(2)
C7 C10 C6 108.0(3)
N1 C10 C6 110.4(3)
C11 C10 C6 112.7(3)
C10 C11 C12 107.8(3)
C11 C12 C13 110.1(3)
C14 C13 C12 108.6(3)
C13 C14 C9 111.6(3)
C13 C14 N1 108.5(3)
C9 C14 N1 111.5(3)
C13 C14 C8 107.2(4)
C9 C14 C8 110.8(4)
N1 C14 C8 107.0(2)
C16 C19 C15 109.5(2)
C16 C19 C20 112.7(2)
C15 C19 C20 109.6(2)
C16 C19 N2 110.70(19)
C15 C19 N2 106.58(19)
C20 C19 N2 107.57(18)
C21 C20 C19 114.3(2)
C22 C21 C20 108.7(2)
C21 C22 C23 114.0(2)
C18 C23 C17 109.5(2)
C18 C23 C22 109.9(2)
C17 C23 C22 112.4(2)
C18 C23 N2 105.9(2)
C17 C23 N2 111.25(19)
C22 C23 N2 107.7(2)

loop_
_geom_bond_atom_site_label_1
_geom_bond_atom_site_label_2
_geom_bond_distance
Ni1 C1 1.860(3)
Ni1 N1 1.862(2)
Ni1 O1 1.8701(17)
Ni1 O2 1.8871(15)
Si1 C2 1.806(3)
Si1 C5 1.837(5)
Si1 C3 1.842(5)
Si1 C4 1.859(6)
N1 O1 1.388(2)
N1 C14 1.518(4)
N1 C10 1.522(3)
N2 O2 1.402(2)
N2 C19 1.537(3)
N2 C23 1.539(3)
C1 C2 1.223(4)
C6 C10 1.545(4)
C7 C10 1.511(5)
C8 C14 1.521(5)
C9 C14 1.513(5)
C10 C11 1.531(4)
C11 C12 1.611(7)
C12 C13 1.618(7)
C13 C14 1.509(5)
C15 C19 1.522(3)
C16 C19 1.521(3)
C17 C23 1.528(4)
C18 C23 1.520(4)
C19 C20 1.523(3)
C20 C21 1.513(4)
C21 C22 1.511(4)
C22 C23 1.531(4)
